data_1525814
loop_
_publ_author_name
'Liu, R.S.'
'Hu, S.F.'
'Shen, C.H.'

_publ_section_title
;
 Chemical pressure controlled colossal magnetoresistance effects in La0.6
 (Sr0.4-x Cax) Mn O3
;
_journal_name_full 'International Journal of Inorganic Materials'
_journal_page_first 1063
_journal_page_last 1072
_journal_volume 3
_journal_year 2001
_chemical_formula_sum 'Ca0.3 La0.6 Mn O3 Sr0.1'
_chemical_name_systematic '(La0.6 Sr0.1 Ca0.3) (Mn O3)'
_space_group_IT_number 62
_symmetry_space_group_name_Hall '-P 2c 2ab'
_symmetry_space_group_name_H-M 'P b n m'
_cell_angle_alpha 90
_cell_angle_beta 90
_cell_angle_gamma 90
_cell_formula_units_Z 4
_cell_length_a 5.4527
_cell_length_b 5.4814
_cell_length_c 7.6976
_cell_volume 230.069
_citation_journal_id_ASTM IJIMCR
_cod_data_source_file Liu_IJIMCR_2001_1051.cif
_cod_data_source_block Ca0.3La0.6Mn1O3Sr0.1
_cod_original_cell_volume 230.0692
_cod_original_sg_symbol_Hall '-P 2ac 2n (z,x,y)'
_cod_original_formula_sum 'Ca0.3 La0.6 Mn1 O3 Sr0.1'
_cod_database_code 1525814

loop_
_symmetry_equiv_pos_as_xyz
x,y,z
x+1/2,-y+1/2,-z
-x+1/2,y+1/2,-z+1/2
-x,-y,z+1/2
-x,-y,-z
-x-1/2,y-1/2,z
x-1/2,-y-1/2,z-1/2
x,y,-z-1/2

loop_
_atom_site_label
_atom_site_type_symbol
_atom_site_fract_x
_atom_site_fract_y
_atom_site_fract_z
_atom_site_occupancy
_atom_site_U_iso_or_equiv
Sr1 Sr+2 -0.0055 0.0009 0.25 0.1 0.0
O1 O-2 0.011 0.431 0.25 1 0.0
O2 O-2 0.232 0.223 0.031 1 0.0
La1 La+3 -0.0055 0.0009 0.25 0.6 0.0
Mn1 Mn+3 0.5 0 0 1 0.0
Ca1 Ca+2 -0.0055 0.0009 0.25 0.3 0.0
